data_7050668
loop_
_publ_author_name
'Sylvie Ferlay'
'Abdelaziz Jouaiti'
'Marielle Lo\"i'
'Mir Wais Hosseini'
'Andr\'e De Cian'
'Philippe Turek'

_publ_section_title
;
 Molecular tectonics: structural and magnetic properties of a discrete
 copper binuclear complex and a 1-D coordination network
;
_journal_issue 12
_journal_name_full 'New J. Chem.'
_journal_page_first 1801
_journal_page_last 1805
_journal_paper_doi 10.1039/b308944b
_journal_volume 27
_journal_year 2003
_chemical_formula_moiety 'C26 H30 Cl10 Cu2 N2 S4'
_chemical_formula_sum 'C26 H30 Cl10 Cu2 N2 S4'
_chemical_formula_weight 980.41
_space_group_IT_number 14
_symmetry_cell_setting monoclinic
_symmetry_space_group_name_Hall '-P 2yn'
_symmetry_space_group_name_H-M 'P 1 21/n 1'
_cell_angle_alpha 90
_cell_angle_beta 98.468(2)
_cell_angle_gamma 90
_cell_formula_units_Z 2
_cell_length_a 9.7076(3)
_cell_length_b 12.6420(3)
_cell_length_c 16.1419(3)
_cell_measurement_reflns_used 5011
_cell_measurement_temperature 173
_cell_measurement_theta_max 28.1
_cell_measurement_theta_min 1.4
_cell_volume 1959.39(9)
_computing_publication_material CIFGEN_IN_OpenMoleN_(_1997)
_computing_structure_refinement LSFM_OpenMoleN_(_1997)
_computing_structure_solution Direct_methods_(SIR,_Burla_et_al.,_1989)
_diffrn_ambient_temperature 173
_diffrn_measured_fraction_theta_full 0.799
_diffrn_measured_fraction_theta_max 0.799
_diffrn_measurement_details
;
5011 reflections were collected using program Collect
("Collect" Data collection software, Nonius B.V., 1998)
The conditions were as follow : crystal to detector distance =  36. mm.
Scan angle =  1.6 deg 1 scans of   60 sec per frame.
Data collection was divided into  1 set(s)
with the following starting angles and number of frames :

Set 1 Theta =    6.30 Omega =    0.00 Kappa =    0.00  115 frames
Friedel pairs were averaged. Internal R = 0.02
;
_diffrn_measurement_device_type KappaCCD
_diffrn_measurement_method '\p scans'
_diffrn_radiation_monochromator graphite
_diffrn_radiation_type Mo-K\a
_diffrn_radiation_wavelength 0.71073
_diffrn_reflns_av_R_equivalents 0.020
_diffrn_reflns_av_sigmaI/netI 0.333
_diffrn_reflns_limit_h_max 11
_diffrn_reflns_limit_h_min 0
_diffrn_reflns_limit_k_max 15
_diffrn_reflns_limit_k_min 0
_diffrn_reflns_limit_l_max 17
_diffrn_reflns_limit_l_min -18
_diffrn_reflns_number 5011
_diffrn_reflns_theta_full 28.06
_diffrn_reflns_theta_max 28.06
_diffrn_reflns_theta_min 2.5
_diffrn_source xray_tube
_diffrn_standards_decay_% 0
_exptl_absorpt_coefficient_mu 2.003
_exptl_absorpt_correction_T_max 1.1543
_exptl_absorpt_correction_T_min 0.9661
_exptl_absorpt_correction_type refdelf_(Walker_&_Stuart,_1983)
_exptl_crystal_colour blue
_exptl_crystal_density_diffrn 1.66
_exptl_crystal_density_method none
_exptl_crystal_description prism
_exptl_crystal_F_000 984
_exptl_crystal_size_max 0.20
_exptl_crystal_size_mid 0.15
_exptl_crystal_size_min 0.10
_refine_diff_density_max 0.613
_refine_diff_density_min -0.557
_refine_ls_extinction_method none
_refine_ls_goodness_of_fit_all 1.388
_refine_ls_goodness_of_fit_ref 1.260
_refine_ls_hydrogen_treatment noref
_refine_ls_matrix_type full
_refine_ls_number_constraints 0
_refine_ls_number_parameters 199
_refine_ls_number_reflns 3042
_refine_ls_number_restraints 0
_refine_ls_R_factor_all 0.043
_refine_ls_R_factor_gt 0.029
_refine_ls_shift/esd_mean 0.001
_refine_ls_shift/su_max 0.005
_refine_ls_structure_factor_coef F
_refine_ls_weighting_scheme sigma
_refine_ls_wR_factor_all 0.066
_refine_ls_wR_factor_ref 0.060
_reflns_number_gt 3042
_reflns_number_total 3962
_reflns_threshold_expression >3.0\s(I)
_cod_data_source_file b308944b.txt
_cod_data_source_block st397
_cod_original_cell_volume 1959.39(8)
_cod_database_code 7050668

loop_
_symmetry_equiv_pos_as_xyz
x,y,z
1/2-x,1/2+y,1/2-z
-x,-y,-z
1/2+x,1/2-y,1/2+z

loop_
_atom_site_label
_atom_site_fract_x
_atom_site_fract_y
_atom_site_fract_z
_atom_site_U_iso_or_equiv
_atom_site_adp_type
_atom_site_calc_flag
_atom_site_calc_attached_atom
_atom_site_type_symbol
CU 0.67514(3) 0.04039(3) 0.37422(2) 0.0333(2) Uani ? ? Cu
CL1 0.89852(8) 0.10955(7) 0.34222(5) 0.0486(4) Uani ? ? Cl
CL2 0.53169(8) 0.17848(7) 0.34110(5) 0.0531(4) Uani ? ? Cl
S1 0.61908(9) -0.03819(6) 0.24171(5) 0.0442(4) Uani ? ? S
C1 0.4698(4) -0.1189(3) 0.2519(3) 0.067(2) Uani ? ? C
C2 0.7553(4) -0.1348(2) 0.2599(2) 0.042(2) Uani ? ? C
C3 0.7823(3) -0.1717(2) 0.3494(2) 0.032(1) Uani ? ? C
C4 0.8423(3) -0.2681(2) 0.3695(2) 0.034(1) Uani ? ? C
C5 0.8682(3) -0.3003(2) 0.4533(2) 0.032(1) Uani ? ? C
C6 0.8306(3) -0.2312(2) 0.5130(2) 0.033(1) Uani ? ? C
C7 0.7736(3) -0.1347(2) 0.4895(2) 0.030(1) Uani ? ? C
N 0.7489(2) -0.1044(2) 0.4088(1) 0.030(1) Uani ? ? N
C8 0.7362(3) -0.0610(2) 0.5563(2) 0.042(2) Uani ? ? C
S2 0.67212(8) 0.06605(6) 0.51843(5) 0.0412(4) Uani ? ? S
C9 0.8227(5) 0.1478(3) 0.5481(3) 0.084(2) Uani ? ? C
C10 0.9358(3) -0.4037(2) 0.4772(2) 0.032(1) Uani ? ? C
C11 1.0536(3) -0.4345(2) 0.4446(2) 0.041(1) Uani ? ? C
C12 0.8820(3) -0.4701(2) 0.5327(2) 0.041(2) Uani ? ? C
C13 0.4434(4) -0.4114(4) 0.3340(2) 0.068(2) Uani ? ? C
CL3 0.2816(1) -0.36835(9) 0.28211(6) 0.0687(6) Uani ? ? Cl
CL4 0.4812(1) -0.3472(1) 0.43136(7) 0.0938(8) Uani ? ? Cl
CL5 0.4439(2) -0.5491(1) 0.34579(9) 0.1096(8) Uani ? ? Cl
H1 0.3881 -0.0764 0.2435 0.0908 Uiso calc C1 H
H2 0.4620 -0.1737 0.2112 0.0908 Uiso calc C1 H
H3 0.4804 -0.1491 0.3064 0.0908 Uiso calc C1 H
H4 0.8385 -0.1045 0.2459 0.0577 Uiso calc C2 H
H5 0.7297 -0.1941 0.2249 0.0577 Uiso calc C2 H
H6 0.8663 -0.3130 0.3267 0.0458 Uiso calc C4 H
H7 0.8445 -0.2510 0.5704 0.0431 Uiso calc C6 H
H8 0.8172 -0.0501 0.5962 0.0555 Uiso calc C8 H
H9 0.6664 -0.0940 0.5827 0.0555 Uiso calc C8 H
H10 0.8016 0.2187 0.5312 0.1114 Uiso calc C9 H
H11 0.8486 0.1454 0.6072 0.1114 Uiso calc C9 H
H12 0.8976 0.1226 0.5217 0.1114 Uiso calc C9 H
H13 1.0908 -0.3895 0.4062 0.0532 Uiso calc C11 H
H14 0.8008 -0.4500 0.5552 0.0535 Uiso calc C12 H
H15 0.5140 -0.3937 0.3014 0.0866 Uiso calc C13 H

loop_
_atom_site_aniso_label
_atom_site_aniso_U_11
_atom_site_aniso_U_22
_atom_site_aniso_U_33
_atom_site_aniso_U_12
_atom_site_aniso_U_13
_atom_site_aniso_U_23
_atom_site_aniso_type_symbol
CU 0.0391(2) 0.0237(2) 0.0398(2) 0.0034(1) 0.0042(1) 0.0038(1) Cu
CL1 0.0439(4) 0.0518(4) 0.0506(4) -0.0058(3) 0.0138(3) 0.0021(3) Cl
CL2 0.0525(4) 0.0394(4) 0.0724(5) 0.0157(3) 0.0151(3) 0.0181(3) Cl
S1 0.0675(5) 0.0341(4) 0.0374(4) 0.0073(3) -0.0058(4) 0.0078(3) S
C1 0.065(2) 0.065(2) 0.072(2) -0.004(2) -0.014(2) -0.004(2) C
C2 0.066(2) 0.039(2) 0.029(1) 0.009(1) 0.007(1) 0.004(1) C
C3 0.041(1) 0.028(1) 0.030(1) 0.003(1) 0.005(1) 0.000(1) C
C4 0.047(1) 0.027(1) 0.030(1) 0.005(1) 0.005(1) -0.002(1) C
C5 0.035(1) 0.026(1) 0.035(1) 0.002(1) 0.001(1) 0.001(1) C
C6 0.040(1) 0.029(1) 0.029(1) 0.002(1) 0.003(1) 0.003(1) C
C7 0.032(1) 0.027(1) 0.032(1) 0.000(1) 0.002(1) -0.002(1) C
N 0.035(1) 0.026(1) 0.029(1) 0.0011(9) 0.0044(8) 0.0014(8) N
C8 0.055(2) 0.037(1) 0.037(1) 0.011(1) 0.010(1) -0.001(1) C
S2 0.0495(4) 0.0307(3) 0.0461(4) 0.0063(3) 0.0134(3) -0.0036(3) S
C9 0.118(3) 0.071(2) 0.070(2) -0.053(2) 0.020(2) -0.023(2) C
C10 0.037(1) 0.025(1) 0.035(1) 0.003(1) -0.000(1) 0.000(1) C
C11 0.048(2) 0.031(1) 0.045(1) 0.003(1) 0.014(1) 0.009(1) C
C12 0.047(2) 0.034(2) 0.044(1) 0.006(1) 0.010(1) 0.005(1) C
C13 0.059(2) 0.081(3) 0.065(2) 0.003(2) 0.026(2) 0.007(2) C
CL3 0.0626(5) 0.0920(7) 0.0564(5) -0.0035(5) 0.0111(4) -0.0035(5) Cl
CL4 0.0856(7) 0.138(1) 0.0701(6) -0.0030(8) -0.0074(6) -0.0038(7) Cl
CL5 0.1199(8) 0.0798(8) 0.1378(9) 0.0211(7) 0.0723(6) 0.0231(6) Cl

loop_
_atom_type_symbol
_atom_type_description
_atom_type_scat_dispersion_real
_atom_type_scat_dispersion_imag
_atom_type_scat_source
C ? 0.002 0.002 International_Tables_Vol_IV_Table_2.3.1
H ? 0.000 0.000 International_Tables_Vol_IV_Table_2.3.1
Cl ? 0.132 0.159 International_Tables_Vol_IV_Table_2.3.1
Cu ? 0.263 1.266 International_Tables_Vol_IV_Table_2.3.1
N ? 0.004 0.003 International_Tables_Vol_IV_Table_2.3.1
S ? 0.110 0.124 International_Tables_Vol_IV_Table_2.3.1

loop_
_geom_angle_atom_site_label_1
_geom_angle_atom_site_label_2
_geom_angle_atom_site_label_3
_geom_angle
_geom_angle_site_symmetry_1
_geom_angle_site_symmetry_2
_geom_angle_site_symmetry_3
_geom_angle_publ_flag
CL1 CU CL2 102.02(3) . . . ?
CL1 CU S1 93.00(3) . . . ?
CL1 CU N 95.33(7) . . . ?
CL1 CU S2 107.34(3) . . . ?
CL2 CU S1 93.42(3) . . . ?
CL2 CU N 162.57(7) . . . ?
CL2 CU S2 91.75(3) . . . ?
S1 CU N 83.87(7) . . . ?
S1 CU S2 157.47(4) . . . ?
N CU S2 84.65(7) . . . ?
C1 S1 C2 100.6(2) . . . ?
S1 C2 C3 112.9(2) . . . ?
C2 C3 C4 120.8(3) . . . ?
C2 C3 N 117.3(2) . . . ?
C4 C3 N 121.9(2) . . . ?
C3 C4 C5 119.9(3) . . . ?
C4 C5 C6 117.4(3) . . . ?
C4 C5 C10 121.0(2) . . . ?
C6 C5 C10 121.6(2) . . . ?
C5 C6 C7 120.3(3) . . . ?
C6 C7 N 121.9(2) . . . ?
C6 C7 C8 118.9(2) . . . ?
N C7 C8 119.2(2) . . . ?
C3 N C7 118.6(2) . . . ?
C7 C8 S2 114.7(2) . . . ?
C8 S2 C9 101.3(2) . . . ?
C5 C10 C11 120.4(3) . . . ?
C5 C10 C12 120.4(3) . . . ?
C11 C10 C12 119.2(3) . . . ?
C10 C11 C12 120.7(3) . . 3_746 ?
C10 C12 C11 120.1(3) . . 3_746 ?
CL3 C13 CL4 109.8(2) . . . ?
CL3 C13 CL5 110.4(3) . . . ?
CL4 C13 CL5 111.4(2) . . . ?

loop_
_geom_bond_atom_site_label_1
_geom_bond_atom_site_label_2
_geom_bond_distance
_geom_bond_site_symmetry_1
_geom_bond_site_symmetry_2
_geom_bond_publ_flag
CU CL1 2.4624(9) . . ?
CU CL2 2.2480(8) . . ?
CU S1 2.3485(9) . . ?
CU N 2.014(2) . . ?
CU S2 2.3549(8) . . ?
S1 C1 1.799(5) . . ?
S1 C2 1.792(3) . . ?
C2 C3 1.504(4) . . ?
C3 C4 1.369(4) . . ?
C3 N 1.357(4) . . ?
C4 C5 1.399(4) . . ?
C5 C6 1.388(4) . . ?
C5 C10 1.488(4) . . ?
C6 C7 1.370(4) . . ?
C7 N 1.346(4) . . ?
C7 C8 1.509(4) . . ?
C8 S2 1.796(3) . . ?
S2 C9 1.797(4) . . ?
C10 C11 1.383(4) . . ?
C10 C12 1.385(4) . . ?
C11 C12 1.383(4) . 3_746 ?
C13 CL3 1.755(4) . . ?
C13 CL4 1.759(5) . . ?
C13 CL5 1.751(5) . . ?

loop_
_geom_contact_atom_site_label_1
_geom_contact_atom_site_label_2
_geom_contact_distance
_geom_contact_site_symmetry_1
_geom_contact_site_symmetry_2
_geom_contact_publ_flag
? ? ? ? ? ?
